data_2212593
loop_
_publ_author_name
'Khawar Rauf, M.'
'Badshah, Amin'
'Bolte, Michael'

_publ_section_title
;
 1-(2,3-Dimethylphenyl)-3-(2-methylbenzoyl)thiourea
;
_journal_coeditor_code HG2182
_journal_issue 3
_journal_name_full 'Acta Crystallographica Section E'
_journal_page_first o1256
_journal_page_last o1257
_journal_paper_doi 10.1107/S1600536807005582
_journal_volume 63
_journal_year 2007
_chemical_formula_iupac 'C17 H18 N2 O S'
_chemical_formula_moiety 'C17 H18 N2 O S'
_chemical_formula_sum 'C17 H18 N2 O S'
_chemical_formula_weight 298.39
_chemical_name_systematic
;
1-(2,3-Dimethylphenyl)-3-(2-methylbenzoyl)thiourea
;
_space_group_IT_number 2
_symmetry_cell_setting triclinic
_symmetry_space_group_name_Hall '-P 1'
_symmetry_space_group_name_H-M 'P -1'
_atom_sites_solution_hydrogens geom
_atom_sites_solution_primary direct
_atom_sites_solution_secondary difmap
_audit_creation_method SHELXL97
_cell_angle_alpha 103.459(8)
_cell_angle_beta 102.892(8)
_cell_angle_gamma 101.407(8)
_cell_formula_units_Z 2
_cell_length_a 7.3810(8)
_cell_length_b 9.2105(9)
_cell_length_c 12.9581(13)
_cell_measurement_reflns_used 8978
_cell_measurement_temperature 173(2)
_cell_measurement_theta_max 28.3
_cell_measurement_theta_min 3.8
_cell_volume 805.65(15)
_computing_cell_refinement X-AREA
_computing_data_collection 'X-AREA (Stoe & Cie, 2001)'
_computing_data_reduction X-AREA
_computing_molecular_graphics
;
XP in SHELXTL-Plus (Sheldrick, 1991) and PLATON (Spek, 2003)
;
_computing_publication_material SHELXL97
_computing_structure_refinement 'SHELXL97 (Sheldrick, 1997)'
_computing_structure_solution 'SHELXS97 (Sheldrick, 1997)'
_diffrn_ambient_temperature 173(2)
_diffrn_measured_fraction_theta_full 1.000
_diffrn_measured_fraction_theta_max 0.996
_diffrn_measurement_device_type 'Stoe IPDS II two-circle'
_diffrn_measurement_method \w
_diffrn_radiation_monochromator graphite
_diffrn_radiation_source 'fine-focus sealed tube'
_diffrn_radiation_type MoK\a
_diffrn_radiation_wavelength 0.71073
_diffrn_reflns_av_R_equivalents 0.0242
_diffrn_reflns_av_sigmaI/netI 0.0180
_diffrn_reflns_limit_h_max 9
_diffrn_reflns_limit_h_min -9
_diffrn_reflns_limit_k_max 11
_diffrn_reflns_limit_k_min -11
_diffrn_reflns_limit_l_max 16
_diffrn_reflns_limit_l_min 0
_diffrn_reflns_number 9126
_diffrn_reflns_theta_full 25.00
_diffrn_reflns_theta_max 27.51
_diffrn_reflns_theta_min 1.68
_diffrn_standards_decay_% 0
_diffrn_standards_number 0
_exptl_absorpt_coefficient_mu 0.201
_exptl_absorpt_correction_T_max 0.9266
_exptl_absorpt_correction_T_min 0.9121
_exptl_absorpt_correction_type multi-scan
_exptl_absorpt_process_details '(MULABS; Spek, 2003; Blessing, 1995)'
_exptl_crystal_colour colourless
_exptl_crystal_density_diffrn 1.230
_exptl_crystal_density_method 'not measured'
_exptl_crystal_description block
_exptl_crystal_F_000 316
_exptl_crystal_size_max 0.41
_exptl_crystal_size_mid 0.38
_exptl_crystal_size_min 0.33
_refine_diff_density_max 0.268
_refine_diff_density_min -0.240
_refine_ls_extinction_method none
_refine_ls_goodness_of_fit_ref 1.042
_refine_ls_hydrogen_treatment mixed
_refine_ls_matrix_type full
_refine_ls_number_parameters 201
_refine_ls_number_reflns 3696
_refine_ls_number_restraints 0
_refine_ls_restrained_S_all 1.042
_refine_ls_R_factor_all 0.0358
_refine_ls_R_factor_gt 0.0329
_refine_ls_shift/su_max 0.001
_refine_ls_shift/su_mean 0.000
_refine_ls_structure_factor_coef Fsqd
_refine_ls_weighting_details 'calc w = 1/[\s^2^(Fo^2^)+(0.0494P)^2^+0.2161P] where P=(Fo^2^+2Fc^2^)/3'
_refine_ls_weighting_scheme calc
_refine_ls_wR_factor_gt 0.0907
_refine_ls_wR_factor_ref 0.0927
_reflns_number_gt 3429
_reflns_number_total 3696
_reflns_threshold_expression I>2\s(I)
_cod_data_source_file hg2182.cif
_cod_data_source_block I
_cod_depositor_comments
;
The following automatic conversions were performed:
'_symmetry_cell_setting' value 'Triclinic' changed to 'triclinic'
according to '/home/saulius/struct/CIF-dictionaries/cif_core.dic'
dictionary named 'cif_core.dic' version 2.4.1 from 2010-06-29.

Automatic conversion script
Id: cif_fix_enum 1527 2010-12-29 10:47:43Z saulius 

The following automatic conversions were performed:

'_symmetry_cell_setting' value 'Triclinic' changed to 'triclinic'
according to /home/saulius/struct/CIF-dictionaries/cif_core.dic
dictionary named 'cif_core.dic' version 2.4.1 from 2010-06-29.

Automatic conversion script
Id: cif_fix_values 1715 2011-07-08 13:25:40Z adriana 
;
_cod_original_cell_volume 805.65(14)
_cod_database_code 2212593
_cod_database_fobs_code 2212593

loop_
_symmetry_equiv_pos_as_xyz
'x, y, z'
'-x, -y, -z'

loop_
_atom_site_type_symbol
_atom_site_label
_atom_site_fract_x
_atom_site_fract_y
_atom_site_fract_z
_atom_site_U_iso_or_equiv
_atom_site_adp_type
_atom_site_calc_flag
_atom_site_refinement_flags
_atom_site_occupancy
S S1 0.63850(4) 0.63978(3) 0.91349(2) 0.03164(10) Uani d . 1
O O1 0.09850(14) 0.28590(12) 0.67028(7) 0.0417(2) Uani d . 1
C C1 0.45015(15) 0.51590(12) 0.81235(9) 0.0237(2) Uani d . 1
N N1 0.43022(14) 0.49334(12) 0.70459(8) 0.0274(2) Uani d . 1
H H1 0.329(2) 0.4249(18) 0.6611(13) 0.035(4) Uiso d . 1
N N2 0.30125(14) 0.42812(11) 0.84074(8) 0.0258(2) Uani d . 1
H H2 0.329(2) 0.438(2) 0.9106(15) 0.046(4) Uiso d . 1
C C2 0.13867(16) 0.31811(13) 0.77132(9) 0.0250(2) Uani d . 1
C C11 0.57757(15) 0.56453(13) 0.66082(8) 0.0237(2) Uani d . 1
C C12 0.56837(15) 0.69863(13) 0.62969(9) 0.0244(2) Uani d . 1
C C13 0.70997(16) 0.75878(13) 0.58186(9) 0.0261(2) Uani d . 1
C C14 0.85482(16) 0.68441(14) 0.56971(9) 0.0276(2) Uani d . 1
H H14 0.9508 0.7256 0.5385 0.033 Uiso calc R 1
C C15 0.86185(17) 0.55188(15) 0.60220(10) 0.0297(2) Uani d . 1
H H15 0.9622 0.5036 0.5937 0.036 Uiso calc R 1
C C16 0.72118(17) 0.49016(14) 0.64732(9) 0.0279(2) Uani d . 1
H H16 0.7231 0.3984 0.6686 0.033 Uiso calc R 1
C C17 0.41307(18) 0.77912(16) 0.64642(12) 0.0364(3) Uani d . 1
H H17A 0.3287 0.7229 0.6809 0.055 Uiso calc R 1
H H17B 0.3371 0.7815 0.5747 0.055 Uiso calc R 1
H H17C 0.4726 0.8852 0.6945 0.055 Uiso calc R 1
C C18 0.7068(2) 0.90127(16) 0.54378(13) 0.0401(3) Uani d . 1
H H18A 0.8144 0.9246 0.5124 0.060 Uiso calc R 1
H H18B 0.7189 0.9890 0.6069 0.060 Uiso calc R 1
H H18C 0.5850 0.8828 0.4874 0.060 Uiso calc R 1
C C21 0.01133(15) 0.23868(12) 0.82882(8) 0.0236(2) Uani d . 1
C C22 0.01114(16) 0.08730(13) 0.83071(10) 0.0286(2) Uani d . 1
C C23 -0.12184(19) 0.01164(15) 0.87545(11) 0.0371(3) Uani d . 1
H H23 -0.1258 -0.0915 0.8771 0.044 Uiso calc R 1
C C24 -0.24812(19) 0.08496(18) 0.91751(12) 0.0415(3) Uani d . 1
H H24 -0.3389 0.0309 0.9463 0.050 Uiso calc R 1
C C25 -0.24302(19) 0.23643(17) 0.91786(11) 0.0392(3) Uani d . 1
H H25 -0.3280 0.2867 0.9482 0.047 Uiso calc R 1
C C26 -0.11197(18) 0.31470(14) 0.87329(10) 0.0308(2) Uani d . 1
H H26 -0.1069 0.4186 0.8733 0.037 Uiso calc R 1
C C27 0.1542(2) 0.00961(16) 0.78930(13) 0.0429(3) Uani d . 1
H H27A 0.1286 -0.0966 0.7944 0.064 Uiso calc R 1
H H27B 0.2852 0.0672 0.8346 0.064 Uiso calc R 1
H H27C 0.1414 0.0079 0.7121 0.064 Uiso calc R 1

loop_
_atom_site_aniso_label
_atom_site_aniso_U_11
_atom_site_aniso_U_22
_atom_site_aniso_U_33
_atom_site_aniso_U_12
_atom_site_aniso_U_13
_atom_site_aniso_U_23
S1 0.03292(16) 0.03391(17) 0.02026(15) -0.00966(11) 0.00946(11) 0.00685(11)
O1 0.0380(5) 0.0545(6) 0.0205(4) -0.0123(4) 0.0067(3) 0.0103(4)
C1 0.0254(5) 0.0257(5) 0.0215(5) 0.0024(4) 0.0116(4) 0.0083(4)
N1 0.0249(5) 0.0357(5) 0.0192(4) -0.0022(4) 0.0098(4) 0.0087(4)
N2 0.0272(5) 0.0296(5) 0.0180(4) -0.0028(4) 0.0104(3) 0.0070(3)
C2 0.0248(5) 0.0276(5) 0.0224(5) 0.0016(4) 0.0094(4) 0.0087(4)
C11 0.0225(5) 0.0323(5) 0.0165(5) 0.0017(4) 0.0092(4) 0.0085(4)
C12 0.0213(5) 0.0305(5) 0.0213(5) 0.0049(4) 0.0084(4) 0.0070(4)
C13 0.0244(5) 0.0320(6) 0.0226(5) 0.0033(4) 0.0080(4) 0.0116(4)
C14 0.0229(5) 0.0403(6) 0.0220(5) 0.0044(4) 0.0113(4) 0.0120(4)
C15 0.0259(5) 0.0417(6) 0.0264(5) 0.0125(5) 0.0127(4) 0.0111(5)
C16 0.0312(6) 0.0324(6) 0.0245(5) 0.0092(4) 0.0106(4) 0.0135(4)
C17 0.0290(6) 0.0405(7) 0.0440(7) 0.0128(5) 0.0166(5) 0.0111(5)
C18 0.0394(7) 0.0408(7) 0.0476(8) 0.0085(5) 0.0154(6) 0.0255(6)
C21 0.0217(5) 0.0274(5) 0.0194(5) -0.0010(4) 0.0066(4) 0.0078(4)
C22 0.0271(5) 0.0284(5) 0.0281(5) 0.0017(4) 0.0069(4) 0.0095(4)
C23 0.0365(6) 0.0324(6) 0.0390(7) -0.0036(5) 0.0077(5) 0.0177(5)
C24 0.0319(6) 0.0532(8) 0.0390(7) -0.0054(5) 0.0146(5) 0.0219(6)
C25 0.0312(6) 0.0532(8) 0.0364(7) 0.0073(5) 0.0187(5) 0.0132(6)
C26 0.0319(6) 0.0330(6) 0.0299(6) 0.0064(5) 0.0133(5) 0.0107(5)
C27 0.0421(7) 0.0365(7) 0.0519(8) 0.0142(6) 0.0153(6) 0.0114(6)

loop_
_atom_type_symbol
_atom_type_description
_atom_type_scat_dispersion_real
_atom_type_scat_dispersion_imag
_atom_type_scat_source
C C 0.0033 0.0016 'International Tables Vol C Tables 4.2.6.8 and 6.1.1.4'
H H 0.0000 0.0000 'International Tables Vol C Tables 4.2.6.8 and 6.1.1.4'
N N 0.0061 0.0033 'International Tables Vol C Tables 4.2.6.8 and 6.1.1.4'
O O 0.0106 0.0060 'International Tables Vol C Tables 4.2.6.8 and 6.1.1.4'
S S 0.1246 0.1234 'International Tables Vol C Tables 4.2.6.8 and 6.1.1.4'

loop_
_geom_angle_atom_site_label_1
_geom_angle_atom_site_label_2
_geom_angle_atom_site_label_3
_geom_angle
N1 C1 N2 116.32(10)
N1 C1 S1 124.64(8)
N2 C1 S1 119.04(8)
C1 N1 C11 123.48(10)
C1 N1 H1 115.8(11)
C11 N1 H1 120.4(11)
C2 N2 C1 128.17(9)
C2 N2 H2 118.9(12)
C1 N2 H2 112.2(12)
O1 C2 N2 123.25(10)
O1 C2 C21 121.88(10)
N2 C2 C21 114.87(9)
C16 C11 C12 122.28(10)
C16 C11 N1 117.31(10)
C12 C11 N1 120.36(10)
C11 C12 C13 118.11(10)
C11 C12 C17 121.57(10)
C13 C12 C17 120.32(10)
C14 C13 C12 119.25(10)
C14 C13 C18 119.59(10)
C12 C13 C18 121.16(10)
C15 C14 C13 121.55(10)
C15 C14 H14 119.2
C13 C14 H14 119.2
C14 C15 C16 119.63(10)
C14 C15 H15 120.2
C16 C15 H15 120.2
C15 C16 C11 119.16(10)
C15 C16 H16 120.4
C11 C16 H16 120.4
C12 C17 H17A 109.5
C12 C17 H17B 109.5
H17A C17 H17B 109.5
C12 C17 H17C 109.5
H17A C17 H17C 109.5
H17B C17 H17C 109.5
C13 C18 H18A 109.5
C13 C18 H18B 109.5
H18A C18 H18B 109.5
C13 C18 H18C 109.5
H18A C18 H18C 109.5
H18B C18 H18C 109.5
C26 C21 C22 121.58(10)
C26 C21 C2 119.02(10)
C22 C21 C2 119.29(10)
C23 C22 C21 117.82(11)
C23 C22 C27 120.91(11)
C21 C22 C27 121.24(11)
C24 C23 C22 121.00(12)
C24 C23 H23 119.5
C22 C23 H23 119.5
C25 C24 C23 120.62(11)
C25 C24 H24 119.7
C23 C24 H24 119.7
C24 C25 C26 119.59(12)
C24 C25 H25 120.2
C26 C25 H25 120.2
C21 C26 C25 119.34(11)
C21 C26 H26 120.3
C25 C26 H26 120.3
C22 C27 H27A 109.5
C22 C27 H27B 109.5
H27A C27 H27B 109.5
C22 C27 H27C 109.5
H27A C27 H27C 109.5
H27B C27 H27C 109.5

loop_
_geom_bond_atom_site_label_1
_geom_bond_atom_site_label_2
_geom_bond_distance
_geom_bond_publ_flag
S1 C1 1.6781(12) yes
O1 C2 1.2253(14) yes
C1 N1 1.3325(14) yes
C1 N2 1.4016(13) yes
N1 C11 1.4495(13) yes
N1 H1 0.856(17) ?
N2 C2 1.3744(15) yes
N2 H2 0.861(18) ?
C2 C21 1.5059(14) ?
C11 C16 1.3920(16) ?
C11 C12 1.3949(16) ?
C12 C13 1.4153(15) ?
C12 C17 1.5108(15) ?
C13 C14 1.3971(16) ?
C13 C18 1.5083(16) ?
C14 C15 1.3872(17) ?
C14 H14 0.9500 ?
C15 C16 1.3911(16) ?
C15 H15 0.9500 ?
C16 H16 0.9500 ?
C17 H17A 0.9800 ?
C17 H17B 0.9800 ?
C17 H17C 0.9800 ?
C18 H18A 0.9800 ?
C18 H18B 0.9800 ?
C18 H18C 0.9800 ?
C21 C26 1.3959(16) ?
C21 C22 1.3999(16) ?
C22 C23 1.3988(17) ?
C22 C27 1.5124(18) ?
C23 C24 1.388(2) ?
C23 H23 0.9500 ?
C24 C25 1.387(2) ?
C24 H24 0.9500 ?
C25 C26 1.3986(17) ?
C25 H25 0.9500 ?
C26 H26 0.9500 ?
C27 H27A 0.9800 ?
C27 H27B 0.9800 ?
C27 H27C 0.9800 ?

loop_
_geom_hbond_atom_site_label_D
_geom_hbond_atom_site_label_H
_geom_hbond_atom_site_label_A
_geom_hbond_site_symmetry_A
_geom_hbond_distance_DH
_geom_hbond_distance_HA
_geom_hbond_distance_DA
_geom_hbond_angle_DHA
N1 H1 O1 . 0.856(17) 1.963(16) 2.6667(13) 138.8(14)
N2 H2 S1 2_667 0.861(18) 2.520(18) 3.3371(10) 158.8(15)

loop_
_geom_torsion_atom_site_label_1
_geom_torsion_atom_site_label_2
_geom_torsion_atom_site_label_3
_geom_torsion_atom_site_label_4
_geom_torsion
N2 C1 N1 C11 -174.63(10)
S1 C1 N1 C11 5.22(17)
N1 C1 N2 C2 1.87(17)
S1 C1 N2 C2 -177.99(9)
C1 N2 C2 O1 -3.0(2)
C1 N2 C2 C21 176.98(10)
C1 N1 C11 C16 84.92(14)
C1 N1 C11 C12 -97.69(14)
C16 C11 C12 C13 0.62(16)
N1 C11 C12 C13 -176.63(10)
C16 C11 C12 C17 -179.13(11)
N1 C11 C12 C17 3.61(16)
C11 C12 C13 C14 -1.30(16)
C17 C12 C13 C14 178.46(11)
C11 C12 C13 C18 178.61(11)
C17 C12 C13 C18 -1.64(17)
C12 C13 C14 C15 0.78(17)
C18 C13 C14 C15 -179.12(12)
C13 C14 C15 C16 0.46(18)
C14 C15 C16 C11 -1.14(17)
C12 C11 C16 C15 0.60(17)
N1 C11 C16 C15 177.94(10)
O1 C2 C21 C26 -100.95(14)
N2 C2 C21 C26 79.05(13)
O1 C2 C21 C22 75.34(15)
N2 C2 C21 C22 -104.66(12)
C26 C21 C22 C23 2.15(17)
C2 C21 C22 C23 -174.04(10)
C26 C21 C22 C27 -175.87(11)
C2 C21 C22 C27 7.95(17)
C21 C22 C23 C24 -0.60(18)
C27 C22 C23 C24 177.42(13)
C22 C23 C24 C25 -1.1(2)
C23 C24 C25 C26 1.3(2)
C22 C21 C26 C25 -1.96(18)
C2 C21 C26 C25 174.23(11)
C24 C25 C26 C21 0.20(19)

loop_
_cod_related_entry_id
_cod_related_entry_database
_cod_related_entry_code
1 ChemSpider 1031755
